data_7159843
loop_
_publ_author_name
'Kumar, Madan'
'Goswami, Avijit'

_publ_section_title
;
 Synthesis of trifluoroethoxy/aryloxy cinnolines, cinnolinones and
 indazoles from <i>o</i>-alkynylanilines <i>via</i> metal-free
 diazotization reagent.
;
_journal_issue 13
_journal_name_full 'Organic &amp; biomolecular chemistry'
_journal_page_first 2608
_journal_page_last 2619
_journal_paper_doi 10.1039/d4ob00058g
_journal_volume 22
_journal_year 2024
_chemical_formula_moiety 'C16 H10 Cl F3 N2 O'
_chemical_formula_sum 'C16 H10 Cl F3 N2 O'
_chemical_formula_weight 338.71
_space_group_crystal_system orthorhombic
_space_group_IT_number 61
_space_group_name_Hall '-P 2ac 2ab'
_space_group_name_H-M_alt 'P b c a'
_atom_sites_solution_hydrogens geom
_audit_creation_date 2023-07-18
_audit_creation_method
;
Olex2 1.5
(compiled 2022.04.07 svn.rca3783a0 for OlexSys, GUI svn.r6498)
;
_audit_update_record
;
2023-07-18 deposited with the CCDC.	2024-02-22 downloaded from the CCDC.
;
_cell_angle_alpha 90
_cell_angle_beta 90
_cell_angle_gamma 90
_cell_formula_units_Z 8
_cell_length_a 13.347(2)
_cell_length_b 7.581(2)
_cell_length_c 29.868(3)
_cell_measurement_reflns_used 312
_cell_measurement_temperature 298
_cell_measurement_theta_max 23.29
_cell_measurement_theta_min 3.34
_cell_volume 3022.2(10)
_computing_cell_refinement 'SAINT V8.40B (?, 2016)'
_computing_data_reduction 'SAINT V8.40B (?, 2016)'
_computing_molecular_graphics 'Olex2 1.5 (Dolomanov et al., 2009)'
_computing_publication_material 'Olex2 1.5 (Dolomanov et al., 2009)'
_computing_structure_refinement 'XL  (Sheldrick, 2008)'
_diffrn_ambient_temperature 298
_diffrn_detector 'Bruker APEX2 area detector'
_diffrn_detector_area_resol_mean 7.9
_diffrn_detector_type 'CCD area detector'
_diffrn_measured_fraction_theta_full 0.994
_diffrn_measured_fraction_theta_max 0.993
_diffrn_measurement_device 'three-circle diffractometer'
_diffrn_measurement_device_type 'Bruker SMART APEX2 area detector'
_diffrn_measurement_method '\w and \f scans'
_diffrn_radiation_monochromator 'mirror optics'
_diffrn_radiation_probe x-ray
_diffrn_radiation_type MoK\a
_diffrn_radiation_wavelength 0.71073
_diffrn_reflns_av_R_equivalents 0.0744
_diffrn_reflns_av_unetI/netI 0.0258
_diffrn_reflns_Laue_measured_fraction_full 0.994
_diffrn_reflns_Laue_measured_fraction_max 0.993
_diffrn_reflns_limit_h_max 16
_diffrn_reflns_limit_h_min -16
_diffrn_reflns_limit_k_max 9
_diffrn_reflns_limit_k_min -9
_diffrn_reflns_limit_l_max 36
_diffrn_reflns_limit_l_min -36
_diffrn_reflns_number 60482
_diffrn_reflns_point_group_measured_fraction_full 0.994
_diffrn_reflns_point_group_measured_fraction_max 0.993
_diffrn_reflns_theta_full 25.242
_diffrn_reflns_theta_max 25.721
_diffrn_reflns_theta_min 3.126
_diffrn_source 'microfocus sealed X-ray tube'
_diffrn_source_current 1.0
_diffrn_source_power 0.05
_diffrn_source_type 'Incoatec I\ms'
_diffrn_source_voltage 50.0
_diffrn_standards_number 0
_exptl_absorpt_coefficient_mu 0.290
_exptl_absorpt_correction_T_max 0.7453
_exptl_absorpt_correction_T_min 0.4399
_exptl_absorpt_correction_type none
_exptl_absorpt_process_details
;
SADABS-2016/2 (Bruker,2016/2) was used for absorption correction.
wR2(int) was 0.1552 before and 0.0931 after correction.
The Ratio of minimum to maximum transmission is 0.5902.
The \l/2 correction factor is Not present.
;
_exptl_crystal_colour 'clear colourless'
_exptl_crystal_colour_lustre clear
_exptl_crystal_colour_primary colourless
_exptl_crystal_density_diffrn 1.489
_exptl_crystal_description block
_exptl_crystal_F_000 1376
_exptl_crystal_size_max 0.321
_exptl_crystal_size_mid 0.126
_exptl_crystal_size_min 0.056
_refine_diff_density_max 0.231
_refine_diff_density_min -0.349
_refine_diff_density_rms 0.037
_refine_ls_extinction_method none
_refine_ls_goodness_of_fit_ref 1.063
_refine_ls_hydrogen_treatment constr
_refine_ls_matrix_type full
_refine_ls_number_parameters 208
_refine_ls_number_reflns 2863
_refine_ls_number_restraints 0
_refine_ls_restrained_S_all 1.063
_refine_ls_R_factor_all 0.0641
_refine_ls_R_factor_gt 0.0530
_refine_ls_shift/su_max 0.001
_refine_ls_shift/su_mean 0.000
_refine_ls_structure_factor_coef Fsqd
_refine_ls_weighting_details 'w=1/[\s^2^(Fo^2^)+(0.0577P)^2^+1.6984P] where P=(Fo^2^+2Fc^2^)/3'
_refine_ls_weighting_scheme calc
_refine_ls_wR_factor_gt 0.1366
_refine_ls_wR_factor_ref 0.1446
_reflns_Friedel_coverage 0.000
_reflns_number_gt 2361
_reflns_number_total 2863
_reflns_threshold_expression 'I > 2\s(I)'
_cod_data_source_file d4ob00058g2.cif
_cod_data_source_block agmk_442b_0ma_a
_cod_depositor_comments 'Adding full bibliography for 7159839--7159843.cif.'
_cod_original_cell_volume 3022.0(10)
_cod_database_code 7159843
_shelx_shelxl_version_number 2019/1
_shelx_space_group_comment
;
The symmetry employed for this shelxl refinement is uniquely defined
by the following loop, which should always be used as a source of
symmetry information in preference to the above space-group names.
They are only intended as comments.
;
_shelx_estimated_absorpt_t_max 0.984
_shelx_estimated_absorpt_t_min 0.913
_olex2_refinement_description
;
1.a Secondary CH2 refined with riding coordinates:
 C2(H2A,H2B)
1.b Aromatic/amide H refined with riding coordinates:
 C7(H7), C8(H8), C16(H16), C15(H15), C14(H14), C5(H5), C13(H13), C12(H12)
;
_olex2_submission_special_instructions 'No special instructions were received'

loop_
_space_group_symop_operation_xyz
'x, y, z'
'x+1/2, -y+1/2, -z'
'-x, y+1/2, -z+1/2'
'-x+1/2, -y, z+1/2'
'-x, -y, -z'
'-x-1/2, y-1/2, z'
'x, -y-1/2, z-1/2'
'x-1/2, y, -z-1/2'

loop_
_atom_site_label
_atom_site_type_symbol
_atom_site_fract_x
_atom_site_fract_y
_atom_site_fract_z
_atom_site_U_iso_or_equiv
_atom_site_adp_type
_atom_site_occupancy
_atom_site_site_symmetry_order
_atom_site_calc_flag
_atom_site_refinement_flags_posn
_atom_site_refinement_flags_adp
_atom_site_refinement_flags_occupancy
_atom_site_disorder_assembly
_atom_site_disorder_group
Cl1 Cl 0.61841(9) 0.91824(14) 0.53057(3) 0.1127(4) Uani 1 1 d . . . . .
O1 O 0.52970(10) 0.7291(2) 0.36371(5) 0.0540(4) Uani 1 1 d . . . . .
F1 F 0.43720(14) 0.5278(3) 0.42864(5) 0.0969(6) Uani 1 1 d . . . . .
F2 F 0.33682(13) 0.6810(3) 0.39002(8) 0.1176(8) Uani 1 1 d . . . . .
F3 F 0.34475(14) 0.4028(3) 0.37966(6) 0.1052(7) Uani 1 1 d . . . . .
N1 N 0.79324(14) 0.6811(3) 0.33093(7) 0.0639(6) Uani 1 1 d . . . . .
C7 C 0.7850(3) 0.8577(4) 0.48196(11) 0.0894(10) Uani 1 1 d . . . . .
H7 H 0.819473 0.887221 0.507972 0.107 Uiso 1 1 calc R U . . .
C8 C 0.8361(2) 0.8115(4) 0.44470(11) 0.0839(9) Uani 1 1 d . . . . .
H8 H 0.905797 0.808687 0.445214 0.101 Uiso 1 1 calc R U . . .
C9 C 0.78434(18) 0.7676(3) 0.40488(9) 0.0619(6) Uani 1 1 d . . . . .
C4 C 0.67855(17) 0.7719(3) 0.40470(8) 0.0525(5) Uani 1 1 d . . . . .
C3 C 0.63239(15) 0.7245(3) 0.36422(7) 0.0463(5) Uani 1 1 d . . . . .
C10 C 0.69085(15) 0.6843(3) 0.32749(7) 0.0489(5) Uani 1 1 d . . . . .
C11 C 0.65347(16) 0.6458(3) 0.28180(7) 0.0488(5) Uani 1 1 d . . . . .
C16 C 0.56761(17) 0.7252(3) 0.26476(8) 0.0553(6) Uani 1 1 d . . . . .
H16 H 0.530765 0.801537 0.282748 0.066 Uiso 1 1 calc R U . . .
C15 C 0.5363(2) 0.6922(4) 0.22139(9) 0.0729(8) Uani 1 1 d . . . . .
H15 H 0.478315 0.745316 0.210627 0.088 Uiso 1 1 calc R U . . .
C14 C 0.5901(3) 0.5819(4) 0.19425(10) 0.0862(10) Uani 1 1 d . . . . .
H14 H 0.568858 0.559914 0.165125 0.103 Uiso 1 1 calc R U . . .
C6 C 0.6799(3) 0.8608(4) 0.48133(9) 0.0755(8) Uani 1 1 d . . . . .
C5 C 0.6264(2) 0.8194(3) 0.44417(8) 0.0627(6) Uani 1 1 d . . . . .
H5 H 0.556751 0.822236 0.444614 0.075 Uiso 1 1 calc R U . . .
C13 C 0.6756(3) 0.5041(4) 0.21040(10) 0.0868(10) Uani 1 1 d . . . . .
H13 H 0.712566 0.429848 0.191923 0.104 Uiso 1 1 calc R U . . .
C12 C 0.7074(2) 0.5344(3) 0.25369(9) 0.0667(7) Uani 1 1 d . . . . .
H12 H 0.765318 0.479957 0.264140 0.080 Uiso 1 1 calc R U . . .
N2 N 0.83902(15) 0.7209(3) 0.36826(8) 0.0731(6) Uani 1 1 d . . . . .
C2 C 0.47799(16) 0.5694(3) 0.35336(8) 0.0572(6) Uani 1 1 d . . . . .
H2A H 0.523910 0.470281 0.354116 0.069 Uiso 1 1 calc R U . . .
H2B H 0.448718 0.576376 0.323685 0.069 Uiso 1 1 calc R U . . .
C1 C 0.39824(18) 0.5467(4) 0.38761(9) 0.0675(7) Uani 1 1 d . . . . .

loop_
_atom_site_aniso_label
_atom_site_aniso_U_11
_atom_site_aniso_U_22
_atom_site_aniso_U_33
_atom_site_aniso_U_23
_atom_site_aniso_U_13
_atom_site_aniso_U_12
Cl1 0.1666(10) 0.1124(7) 0.0590(4) -0.0128(4) -0.0102(5) -0.0034(7)
O1 0.0395(8) 0.0580(9) 0.0645(9) -0.0097(7) 0.0019(6) 0.0034(7)
F1 0.0954(12) 0.1337(16) 0.0615(9) 0.0100(10) 0.0069(9) -0.0093(11)
F2 0.0647(10) 0.1363(18) 0.1518(18) 0.0147(14) 0.0384(11) 0.0357(12)
F3 0.0795(11) 0.1282(17) 0.1080(14) 0.0045(11) 0.0135(10) -0.0473(11)
N1 0.0409(10) 0.0744(14) 0.0764(14) 0.0157(11) 0.0017(9) 0.0004(9)
C7 0.113(3) 0.079(2) 0.0754(19) 0.0102(16) -0.0400(18) -0.0233(19)
C8 0.0731(18) 0.082(2) 0.096(2) 0.0178(17) -0.0326(17) -0.0224(16)
C9 0.0566(14) 0.0558(14) 0.0734(16) 0.0167(12) -0.0149(12) -0.0128(11)
C4 0.0564(13) 0.0406(11) 0.0606(13) 0.0058(9) -0.0069(10) -0.0062(10)
C3 0.0404(10) 0.0405(11) 0.0581(12) 0.0042(9) -0.0025(9) -0.0008(8)
C10 0.0399(10) 0.0433(11) 0.0635(13) 0.0104(9) 0.0036(9) 0.0014(9)
C11 0.0504(11) 0.0399(11) 0.0559(12) 0.0082(9) 0.0086(9) -0.0018(9)
C16 0.0537(13) 0.0531(13) 0.0590(13) 0.0103(10) 0.0025(10) 0.0001(10)
C15 0.0756(17) 0.0766(18) 0.0666(16) 0.0223(14) -0.0113(13) -0.0200(15)
C14 0.125(3) 0.078(2) 0.0559(15) 0.0050(14) 0.0036(17) -0.039(2)
C6 0.107(2) 0.0586(15) 0.0611(15) 0.0035(12) -0.0169(15) -0.0102(15)
C5 0.0745(16) 0.0539(13) 0.0598(14) -0.0010(11) -0.0060(12) -0.0055(12)
C13 0.129(3) 0.0660(17) 0.0652(17) -0.0082(14) 0.0367(18) -0.0137(18)
C12 0.0725(16) 0.0526(13) 0.0749(16) 0.0086(12) 0.0233(13) 0.0073(12)
N2 0.0440(11) 0.0830(16) 0.0925(17) 0.0201(13) -0.0072(11) -0.0076(10)
C2 0.0442(12) 0.0692(15) 0.0582(13) -0.0090(11) 0.0045(10) -0.0076(11)
C1 0.0476(13) 0.0895(19) 0.0655(15) 0.0011(13) 0.0054(11) -0.0014(14)

loop_
_atom_type_symbol
_atom_type_description
_atom_type_scat_dispersion_real
_atom_type_scat_dispersion_imag
_atom_type_scat_source
C C 0.0033 0.0016 'International Tables Vol C Tables 4.2.6.8 and 6.1.1.4'
H H 0.0000 0.0000 'International Tables Vol C Tables 4.2.6.8 and 6.1.1.4'
Cl Cl 0.1484 0.1585 'International Tables Vol C Tables 4.2.6.8 and 6.1.1.4'
F F 0.0171 0.0103 'International Tables Vol C Tables 4.2.6.8 and 6.1.1.4'
N N 0.0061 0.0033 'International Tables Vol C Tables 4.2.6.8 and 6.1.1.4'
O O 0.0106 0.0060 'International Tables Vol C Tables 4.2.6.8 and 6.1.1.4'

loop_
_geom_angle_atom_site_label_1
_geom_angle_atom_site_label_2
_geom_angle_atom_site_label_3
_geom_angle
_geom_angle_site_symmetry_1
_geom_angle_site_symmetry_3
_geom_angle_publ_flag
C3 O1 C2 117.65(17) . . ?
N2 N1 C10 121.7(2) . . ?
C8 C7 H7 120.1 . . ?
C8 C7 C6 119.9(3) . . ?
C6 C7 H7 120.1 . . ?
C7 C8 H8 119.8 . . ?
C7 C8 C9 120.4(3) . . ?
C9 C8 H8 119.8 . . ?
C4 C9 C8 119.1(3) . . ?
N2 C9 C8 118.3(2) . . ?
N2 C9 C4 122.6(2) . . ?
C9 C4 C5 119.6(2) . . ?
C3 C4 C9 115.8(2) . . ?
C3 C4 C5 124.5(2) . . ?
O1 C3 C4 116.21(19) . . ?
O1 C3 C10 124.19(19) . . ?
C10 C3 C4 119.5(2) . . ?
N1 C10 C3 120.5(2) . . ?
N1 C10 C11 113.6(2) . . ?
C3 C10 C11 125.81(19) . . ?
C16 C11 C10 121.9(2) . . ?
C16 C11 C12 117.9(2) . . ?
C12 C11 C10 120.1(2) . . ?
C11 C16 H16 119.6 . . ?
C15 C16 C11 120.8(2) . . ?
C15 C16 H16 119.6 . . ?
C16 C15 H15 119.8 . . ?
C14 C15 C16 120.5(3) . . ?
C14 C15 H15 119.8 . . ?
C15 C14 H14 120.3 . . ?
C15 C14 C13 119.4(3) . . ?
C13 C14 H14 120.3 . . ?
C7 C6 Cl1 117.7(2) . . ?
C5 C6 Cl1 120.1(3) . . ?
C5 C6 C7 122.2(3) . . ?
C4 C5 H5 120.6 . . ?
C6 C5 C4 118.8(3) . . ?
C6 C5 H5 120.6 . . ?
C14 C13 H13 119.5 . . ?
C14 C13 C12 120.9(3) . . ?
C12 C13 H13 119.5 . . ?
C11 C12 H12 119.8 . . ?
C13 C12 C11 120.5(3) . . ?
C13 C12 H12 119.8 . . ?
N1 N2 C9 119.6(2) . . ?
O1 C2 H2A 110.3 . . ?
O1 C2 H2B 110.3 . . ?
O1 C2 C1 107.17(19) . . ?
H2A C2 H2B 108.5 . . ?
C1 C2 H2A 110.3 . . ?
C1 C2 H2B 110.3 . . ?
F1 C1 C2 111.4(2) . . ?
F2 C1 F1 106.0(2) . . ?
F2 C1 F3 108.2(2) . . ?
F2 C1 C2 113.3(2) . . ?
F3 C1 F1 106.6(2) . . ?
F3 C1 C2 111.0(2) . . ?

loop_
_geom_bond_atom_site_label_1
_geom_bond_atom_site_label_2
_geom_bond_distance
_geom_bond_site_symmetry_2
_geom_bond_publ_flag
Cl1 C6 1.739(3) . ?
O1 C3 1.371(2) . ?
O1 C2 1.427(3) . ?
F1 C1 1.339(3) . ?
F2 C1 1.309(3) . ?
F3 C1 1.325(3) . ?
N1 C10 1.371(3) . ?
N1 N2 1.307(3) . ?
C7 H7 0.9300 . ?
C7 C8 1.351(5) . ?
C7 C6 1.404(5) . ?
C8 H8 0.9300 . ?
C8 C9 1.416(4) . ?
C9 C4 1.412(3) . ?
C9 N2 1.361(4) . ?
C4 C3 1.404(3) . ?
C4 C5 1.416(3) . ?
C3 C10 1.380(3) . ?
C10 C11 1.482(3) . ?
C11 C16 1.391(3) . ?
C11 C12 1.392(3) . ?
C16 H16 0.9300 . ?
C16 C15 1.384(3) . ?
C15 H15 0.9300 . ?
C15 C14 1.367(4) . ?
C14 H14 0.9300 . ?
C14 C13 1.372(5) . ?
C6 C5 1.356(3) . ?
C5 H5 0.9300 . ?
C13 H13 0.9300 . ?
C13 C12 1.380(4) . ?
C12 H12 0.9300 . ?
C2 H2A 0.9700 . ?
C2 H2B 0.9700 . ?
C2 C1 1.486(3) . ?

loop_
_geom_torsion_atom_site_label_1
_geom_torsion_atom_site_label_2
_geom_torsion_atom_site_label_3
_geom_torsion_atom_site_label_4
_geom_torsion
_geom_torsion_site_symmetry_1
_geom_torsion_site_symmetry_2
_geom_torsion_site_symmetry_3
_geom_torsion_site_symmetry_4
_geom_torsion_publ_flag
Cl1 C6 C5 C4 -179.51(18) . . . . ?
O1 C3 C10 N1 -179.4(2) . . . . ?
O1 C3 C10 C11 2.1(3) . . . . ?
O1 C2 C1 F1 -63.1(3) . . . . ?
O1 C2 C1 F2 56.4(3) . . . . ?
O1 C2 C1 F3 178.4(2) . . . . ?
N1 C10 C11 C16 -146.0(2) . . . . ?
N1 C10 C11 C12 30.6(3) . . . . ?
C7 C8 C9 C4 -0.2(4) . . . . ?
C7 C8 C9 N2 -179.6(3) . . . . ?
C7 C6 C5 C4 -0.2(4) . . . . ?
C8 C7 C6 Cl1 179.1(2) . . . . ?
C8 C7 C6 C5 -0.3(5) . . . . ?
C8 C9 C4 C3 -179.2(2) . . . . ?
C8 C9 C4 C5 -0.2(3) . . . . ?
C8 C9 N2 N1 -179.4(2) . . . . ?
C9 C4 C3 O1 -179.73(19) . . . . ?
C9 C4 C3 C10 -2.5(3) . . . . ?
C9 C4 C5 C6 0.4(3) . . . . ?
C4 C9 N2 N1 1.3(4) . . . . ?
C4 C3 C10 N1 3.5(3) . . . . ?
C4 C3 C10 C11 -174.94(19) . . . . ?
C3 O1 C2 C1 132.2(2) . . . . ?
C3 C4 C5 C6 179.3(2) . . . . ?
C3 C10 C11 C16 32.6(3) . . . . ?
C3 C10 C11 C12 -150.8(2) . . . . ?
C10 N1 N2 C9 -0.3(4) . . . . ?
C10 C11 C16 C15 177.6(2) . . . . ?
C10 C11 C12 C13 -177.1(2) . . . . ?
C11 C16 C15 C14 -0.7(4) . . . . ?
C16 C11 C12 C13 -0.3(3) . . . . ?
C16 C15 C14 C13 0.0(4) . . . . ?
C15 C14 C13 C12 0.6(4) . . . . ?
C14 C13 C12 C11 -0.4(4) . . . . ?
C6 C7 C8 C9 0.4(5) . . . . ?
C5 C4 C3 O1 1.3(3) . . . . ?
C5 C4 C3 C10 178.5(2) . . . . ?
C12 C11 C16 C15 0.9(3) . . . . ?
N2 N1 C10 C3 -2.2(3) . . . . ?
N2 N1 C10 C11 176.5(2) . . . . ?
N2 C9 C4 C3 0.1(3) . . . . ?
N2 C9 C4 C5 179.2(2) . . . . ?
C2 O1 C3 C4 -121.1(2) . . . . ?
C2 O1 C3 C10 61.7(3) . . . . ?
